data_7015282
loop_
_publ_author_name
'Unverhau, Kerstin'
'Kehr, Gerald'
'Fr\"ohlich, Roland'
'Erker, Gerhard'

_publ_section_title
;
 Synthesis of [3]ferrocenophane-bridged Cp-amido zirconium complexes
 and ansa-zirconocene complexes and their use in catalytic
 polymerisation reactions.
;
_journal_issue 14
_journal_name_full 'Dalton transactions (Cambridge, England : 2003)'
_journal_page_first 3724
_journal_page_last 3736
_journal_paper_doi 10.1039/c0dt01430c
_journal_volume 40
_journal_year 2011
_chemical_formula_sum 'C21 H20 Cl Fe N'
_chemical_formula_weight 377.68
_chemical_name_systematic
;
?
;
_space_group_IT_number 14
_symmetry_cell_setting monoclinic
_symmetry_space_group_name_Hall '-P 2ybc'
_symmetry_space_group_name_H-M 'P 1 21/c 1'
_atom_sites_solution_hydrogens geom
_atom_sites_solution_primary direct
_atom_sites_solution_secondary difmap
_audit_creation_method SHELXL-97
_cell_angle_alpha 90.00
_cell_angle_beta 107.176(1)
_cell_angle_gamma 90.00
_cell_formula_units_Z 4
_cell_length_a 11.4469(3)
_cell_length_b 13.7506(4)
_cell_length_c 11.5357(3)
_cell_measurement_reflns_used 2895
_cell_measurement_temperature 223(2)
_cell_measurement_theta_max 27.88
_cell_measurement_theta_min 4.08
_cell_volume 1734.76(8)
_computing_cell_refinement 'Collect (Nonius B.V., 1998)'
_computing_data_collection 'Collect (Nonius B.V., 1998)'
_computing_data_reduction 'Denzo-SMN (Otwinowski & Minor, 1997)'
_computing_molecular_graphics 'XP (BrukerAXS, 2000)'
_computing_publication_material 'SHELXL-97 (Sheldrick, 1997)'
_computing_structure_refinement 'SHELXL-97 (Sheldrick, 1997)'
_computing_structure_solution 'SHELXS-97 (Sheldrick, 1990)'
_diffrn_ambient_temperature 223(2)
_diffrn_measured_fraction_theta_full 0.971
_diffrn_measured_fraction_theta_max 0.971
_diffrn_measurement_device_type 'Nonius KappaCCD APEXII'
_diffrn_measurement_method '\w and \f scans'
_diffrn_radiation_monochromator 'Montel mirror'
_diffrn_radiation_source 'rotating anode Nonius FR591'
_diffrn_radiation_type MoK\a
_diffrn_radiation_wavelength 0.71073
_diffrn_reflns_av_R_equivalents 0.042
_diffrn_reflns_av_sigmaI/netI 0.0312
_diffrn_reflns_limit_h_max 15
_diffrn_reflns_limit_h_min -15
_diffrn_reflns_limit_k_max 16
_diffrn_reflns_limit_k_min -18
_diffrn_reflns_limit_l_max 14
_diffrn_reflns_limit_l_min -15
_diffrn_reflns_number 8833
_diffrn_reflns_theta_full 27.88
_diffrn_reflns_theta_max 27.88
_diffrn_reflns_theta_min 4.21
_exptl_absorpt_coefficient_mu 1.024
_exptl_absorpt_correction_T_max 0.9045
_exptl_absorpt_correction_T_min 0.7838
_exptl_absorpt_correction_type multi-scan
_exptl_absorpt_process_details 'Denzo (Otwinowski, Borek, Majewski & Minor, 2003)'
_exptl_crystal_colour orange
_exptl_crystal_density_diffrn 1.446
_exptl_crystal_density_method 'not measured'
_exptl_crystal_description block
_exptl_crystal_F_000 784
_exptl_crystal_size_max 0.25
_exptl_crystal_size_mid 0.15
_exptl_crystal_size_min 0.10
_refine_diff_density_max 0.350
_refine_diff_density_min -0.565
_refine_diff_density_rms 0.066
_refine_ls_extinction_method none
_refine_ls_goodness_of_fit_ref 1.017
_refine_ls_hydrogen_treatment constr
_refine_ls_matrix_type full
_refine_ls_number_parameters 218
_refine_ls_number_reflns 4017
_refine_ls_number_restraints 0
_refine_ls_restrained_S_all 1.017
_refine_ls_R_factor_all 0.0638
_refine_ls_R_factor_gt 0.0537
_refine_ls_shift/su_max 0.000
_refine_ls_shift/su_mean 0.000
_refine_ls_structure_factor_coef Fsqd
_refine_ls_weighting_details 'calc w=1/[\s^2^(Fo^2^)+(0.0229P)^2^+3.8005P] where P=(Fo^2^+2Fc^2^)/3'
_refine_ls_weighting_scheme calc
_refine_ls_wR_factor_gt 0.1109
_refine_ls_wR_factor_ref 0.1195
_reflns_number_gt 3496
_reflns_number_total 4017
_reflns_threshold_expression >2sigma(I)
_cod_data_source_file c0dt01430c.txt
_cod_data_source_block erk5254
_cod_original_sg_symbol_H-M P21/c
_cod_database_code 7015282

loop_
_symmetry_equiv_pos_as_xyz
'x, y, z'
'-x, y+1/2, -z+1/2'
'-x, -y, -z'
'x, -y-1/2, z-1/2'

loop_
_atom_site_label
_atom_site_type_symbol
_atom_site_fract_x
_atom_site_fract_y
_atom_site_fract_z
_atom_site_U_iso_or_equiv
_atom_site_adp_type
_atom_site_occupancy
_atom_site_symmetry_multiplicity
_atom_site_calc_flag
_atom_site_refinement_flags
_atom_site_disorder_assembly
_atom_site_disorder_group
Fe Fe 0.24419(4) 0.02195(3) 0.35180(4) 0.03675(13) Uani 1 1 d . . .
Cl1 Cl 0.12139(9) 0.33506(6) 0.38069(8) 0.0584(2) Uani 1 1 d . . .
C1 C 0.2281(3) 0.0034(2) 0.5197(3) 0.0409(7) Uani 1 1 d . . .
C2 C 0.3400(3) -0.0395(2) 0.5125(3) 0.0467(7) Uani 1 1 d . . .
H2 H 0.4191 -0.0227 0.5606 0.056 Uiso 1 1 calc R . .
C3 C 0.3112(3) -0.1119(2) 0.4203(3) 0.0517(8) Uani 1 1 d . . .
H3 H 0.3678 -0.1506 0.3964 0.062 Uiso 1 1 calc R . .
C4 C 0.1822(3) -0.1158(2) 0.3707(3) 0.0515(8) Uani 1 1 d . . .
H4 H 0.1381 -0.1573 0.3084 0.062 Uiso 1 1 calc R . .
C5 C 0.1319(3) -0.0453(2) 0.4326(3) 0.0462(7) Uani 1 1 d . . .
H5 H 0.0480 -0.0329 0.4182 0.055 Uiso 1 1 calc R . .
C6 C 0.2146(3) 0.0884(2) 0.5980(3) 0.0433(7) Uani 1 1 d . . .
H6 H 0.1663 0.0644 0.6506 0.052 Uiso 1 1 calc R . .
C7 C 0.3374(3) 0.1211(3) 0.6826(3) 0.0536(8) Uani 1 1 d . . .
H7A H 0.3742 0.0682 0.7367 0.080 Uiso 1 1 calc R . .
H7B H 0.3252 0.1764 0.7300 0.080 Uiso 1 1 calc R . .
H7C H 0.3910 0.1396 0.6351 0.080 Uiso 1 1 calc R . .
C8 C 0.1415(3) 0.1735(2) 0.5238(3) 0.0431(7) Uani 1 1 d . . .
H8A H 0.0629 0.1487 0.4726 0.052 Uiso 1 1 calc R . .
H8B H 0.1243 0.2211 0.5799 0.052 Uiso 1 1 calc R . .
C9 C 0.2068(3) 0.2249(2) 0.4434(3) 0.0411(7) Uani 1 1 d . . .
H9 H 0.2884 0.2451 0.4955 0.049 Uiso 1 1 calc R . .
C10 C 0.2247(3) 0.1664(2) 0.3413(3) 0.0373(6) Uani 1 1 d . . .
C11 C 0.3404(3) 0.1397(2) 0.3254(3) 0.0438(7) Uani 1 1 d . . .
H11 H 0.4175 0.1606 0.3741 0.053 Uiso 1 1 calc R . .
C12 C 0.3191(3) 0.0769(3) 0.2247(3) 0.0475(8) Uani 1 1 d . . .
H12 H 0.3796 0.0475 0.1964 0.057 Uiso 1 1 calc R . .
C13 C 0.1908(3) 0.0653(2) 0.1730(3) 0.0439(7) Uani 1 1 d . . .
H13 H 0.1515 0.0277 0.1045 0.053 Uiso 1 1 calc R . .
C14 C 0.1323(3) 0.1215(2) 0.2445(3) 0.0375(6) Uani 1 1 d . . .
N1 N 0.0060(2) 0.13105(19) 0.2316(2) 0.0402(6) Uani 1 1 d . . .
C15 C -0.0673(3) 0.1271(2) 0.1244(3) 0.0438(7) Uani 1 1 d . . .
H15 H -0.0353 0.1201 0.0586 0.053 Uiso 1 1 calc R . .
C16 C -0.2003(3) 0.1330(2) 0.1007(3) 0.0475(8) Uani 1 1 d . . .
C17 C -0.2741(3) 0.1394(3) -0.0183(4) 0.0660(11) Uani 1 1 d . . .
H17 H -0.2385 0.1408 -0.0821 0.079 Uiso 1 1 calc R . .
C18 C -0.4002(4) 0.1438(3) -0.0437(5) 0.0821(15) Uani 1 1 d . . .
H18 H -0.4498 0.1487 -0.1245 0.099 Uiso 1 1 calc R . .
C19 C -0.4522(4) 0.1411(3) 0.0482(6) 0.0828(16) Uani 1 1 d . . .
H19 H -0.5379 0.1415 0.0303 0.099 Uiso 1 1 calc R . .
C20 C -0.3797(4) 0.1375(3) 0.1680(5) 0.0773(14) Uani 1 1 d . . .
H20 H -0.4160 0.1383 0.2312 0.093 Uiso 1 1 calc R . .
C21 C -0.2532(3) 0.1329(3) 0.1943(4) 0.0594(10) Uani 1 1 d . . .
H21 H -0.2038 0.1298 0.2753 0.071 Uiso 1 1 calc R . .

loop_
_atom_site_aniso_label
_atom_site_aniso_U_11
_atom_site_aniso_U_22
_atom_site_aniso_U_33
_atom_site_aniso_U_23
_atom_site_aniso_U_13
_atom_site_aniso_U_12
Fe 0.0308(2) 0.0353(2) 0.0438(2) 0.00102(18) 0.01055(17) 0.00057(16)
Cl1 0.0773(6) 0.0440(4) 0.0545(5) 0.0032(4) 0.0207(4) 0.0176(4)
C1 0.0358(14) 0.0424(16) 0.0431(16) 0.0046(13) 0.0095(12) -0.0012(12)
C2 0.0414(16) 0.0437(17) 0.0502(18) 0.0050(14) 0.0063(14) 0.0056(13)
C3 0.056(2) 0.0379(17) 0.059(2) 0.0066(15) 0.0136(16) 0.0079(15)
C4 0.060(2) 0.0362(16) 0.056(2) 0.0008(15) 0.0136(17) -0.0109(15)
C5 0.0443(17) 0.0450(17) 0.0486(17) 0.0044(14) 0.0128(14) -0.0090(14)
C6 0.0382(15) 0.0482(17) 0.0420(16) 0.0035(14) 0.0098(13) -0.0006(13)
C7 0.0489(19) 0.0508(19) 0.0508(19) -0.0037(16) -0.0013(15) 0.0023(15)
C8 0.0406(16) 0.0462(17) 0.0427(16) -0.0047(14) 0.0129(13) 0.0032(13)
C9 0.0391(15) 0.0376(15) 0.0433(16) 0.0021(13) 0.0072(13) 0.0028(12)
C10 0.0332(14) 0.0350(14) 0.0436(15) 0.0034(12) 0.0111(12) -0.0005(11)
C11 0.0315(14) 0.0420(16) 0.0593(19) 0.0056(15) 0.0156(13) -0.0028(12)
C12 0.0415(16) 0.0503(19) 0.057(2) 0.0062(16) 0.0251(15) 0.0053(14)
C13 0.0444(16) 0.0473(18) 0.0414(16) 0.0005(14) 0.0149(13) 0.0055(14)
C14 0.0333(14) 0.0378(15) 0.0416(15) 0.0022(12) 0.0113(12) 0.0047(11)
N1 0.0321(12) 0.0418(14) 0.0447(14) -0.0003(11) 0.0083(10) 0.0045(10)
C15 0.0363(15) 0.0427(16) 0.0492(17) -0.0025(14) 0.0076(13) 0.0025(13)
C16 0.0348(15) 0.0369(16) 0.062(2) -0.0027(15) 0.0013(14) 0.0022(12)
C17 0.051(2) 0.067(2) 0.065(2) -0.018(2) -0.0062(18) 0.0121(18)
C18 0.048(2) 0.071(3) 0.099(4) -0.020(3) -0.021(2) 0.009(2)
C19 0.0341(19) 0.057(2) 0.140(5) 0.016(3) -0.001(2) -0.0018(17)
C20 0.045(2) 0.067(3) 0.123(4) 0.032(3) 0.030(2) 0.0083(18)
C21 0.0364(17) 0.057(2) 0.081(3) 0.025(2) 0.0126(17) 0.0039(15)

loop_
_atom_type_symbol
_atom_type_description
_atom_type_scat_dispersion_real
_atom_type_scat_dispersion_imag
_atom_type_scat_source
C C 0.0033 0.0016 'International Tables Vol C Tables 4.2.6.8 and 6.1.1.4'
H H 0.0000 0.0000 'International Tables Vol C Tables 4.2.6.8 and 6.1.1.4'
N N 0.0061 0.0033 'International Tables Vol C Tables 4.2.6.8 and 6.1.1.4'
Cl Cl 0.1484 0.1585 'International Tables Vol C Tables 4.2.6.8 and 6.1.1.4'
Fe Fe 0.3463 0.8444 'International Tables Vol C Tables 4.2.6.8 and 6.1.1.4'

loop_
_geom_angle_atom_site_label_1
_geom_angle_atom_site_label_2
_geom_angle_atom_site_label_3
_geom_angle
_geom_angle_site_symmetry_1
_geom_angle_site_symmetry_3
_geom_angle_publ_flag
C10 Fe C1 98.28(13) . . ?
C10 Fe C5 114.07(13) . . ?
C1 Fe C5 41.20(12) . . ?
C10 Fe C14 41.64(12) . . ?
C1 Fe C14 116.86(12) . . ?
C5 Fe C14 102.56(13) . . ?
C10 Fe C11 41.80(11) . . ?
C1 Fe C11 116.91(13) . . ?
C5 Fe C11 151.74(14) . . ?
C14 Fe C11 69.09(12) . . ?
C10 Fe C2 119.21(13) . . ?
C1 Fe C2 41.47(12) . . ?
C5 Fe C2 68.62(14) . . ?
C14 Fe C2 155.34(13) . . ?
C11 Fe C2 107.27(14) . . ?
C10 Fe C12 69.70(13) . . ?
C1 Fe C12 155.63(14) . . ?
C5 Fe C12 163.00(14) . . ?
C14 Fe C12 68.67(12) . . ?
C11 Fe C12 40.44(14) . . ?
C2 Fe C12 125.27(13) . . ?
C10 Fe C4 152.37(14) . . ?
C1 Fe C4 69.46(14) . . ?
C5 Fe C4 40.84(14) . . ?
C14 Fe C4 120.75(13) . . ?
C11 Fe C4 165.76(14) . . ?
C2 Fe C4 68.36(14) . . ?
C12 Fe C4 130.22(15) . . ?
C10 Fe C13 69.92(13) . . ?
C1 Fe C13 156.23(12) . . ?
C5 Fe C13 123.61(13) . . ?
C14 Fe C13 41.03(12) . . ?
C11 Fe C13 68.46(14) . . ?
C2 Fe C13 162.20(13) . . ?
C12 Fe C13 40.48(13) . . ?
C4 Fe C13 111.30(14) . . ?
C10 Fe C3 159.02(13) . . ?
C1 Fe C3 69.35(14) . . ?
C5 Fe C3 68.25(15) . . ?
C14 Fe C3 159.09(13) . . ?
C11 Fe C3 127.80(14) . . ?
C2 Fe C3 40.61(14) . . ?
C12 Fe C3 114.66(14) . . ?
C4 Fe C3 40.29(14) . . ?
C13 Fe C3 127.58(14) . . ?
C5 C1 C2 106.5(3) . . ?
C5 C1 C6 126.3(3) . . ?
C2 C1 C6 127.0(3) . . ?
C5 C1 Fe 69.64(18) . . ?
C2 C1 Fe 70.13(19) . . ?
C6 C1 Fe 122.1(2) . . ?
C3 C2 C1 108.5(3) . . ?
C3 C2 Fe 70.53(19) . . ?
C1 C2 Fe 68.40(18) . . ?
C3 C2 H2 125.8 . . ?
C1 C2 H2 125.8 . . ?
Fe C2 H2 126.9 . . ?
C4 C3 C2 108.2(3) . . ?
C4 C3 Fe 69.71(19) . . ?
C2 C3 Fe 68.86(18) . . ?
C4 C3 H3 125.9 . . ?
C2 C3 H3 125.9 . . ?
Fe C3 H3 127.1 . . ?
C3 C4 C5 107.4(3) . . ?
C3 C4 Fe 70.00(19) . . ?
C5 C4 Fe 68.25(18) . . ?
C3 C4 H4 126.3 . . ?
C5 C4 H4 126.3 . . ?
Fe C4 H4 127.0 . . ?
C1 C5 C4 109.4(3) . . ?
C1 C5 Fe 69.16(18) . . ?
C4 C5 Fe 70.91(19) . . ?
C1 C5 H5 125.3 . . ?
C4 C5 H5 125.3 . . ?
Fe C5 H5 126.2 . . ?
C1 C6 C7 111.9(3) . . ?
C1 C6 C8 112.9(3) . . ?
C7 C6 C8 112.2(3) . . ?
C1 C6 H6 106.4 . . ?
C7 C6 H6 106.4 . . ?
C8 C6 H6 106.4 . . ?
C6 C7 H7A 109.5 . . ?
C6 C7 H7B 109.5 . . ?
H7A C7 H7B 109.5 . . ?
C6 C7 H7C 109.5 . . ?
H7A C7 H7C 109.5 . . ?
H7B C7 H7C 109.5 . . ?
C9 C8 C6 113.9(3) . . ?
C9 C8 H8A 108.8 . . ?
C6 C8 H8A 108.8 . . ?
C9 C8 H8B 108.8 . . ?
C6 C8 H8B 108.8 . . ?
H8A C8 H8B 107.7 . . ?
C10 C9 C8 115.9(3) . . ?
C10 C9 Cl1 108.4(2) . . ?
C8 C9 Cl1 108.9(2) . . ?
C10 C9 H9 107.8 . . ?
C8 C9 H9 107.8 . . ?
Cl1 C9 H9 107.8 . . ?
C14 C10 C11 106.7(3) . . ?
C14 C10 C9 127.4(3) . . ?
C11 C10 C9 125.9(3) . . ?
C14 C10 Fe 70.27(17) . . ?
C11 C10 Fe 70.31(17) . . ?
C9 C10 Fe 121.8(2) . . ?
C12 C11 C10 108.6(3) . . ?
C12 C11 Fe 70.47(18) . . ?
C10 C11 Fe 67.89(16) . . ?
C12 C11 H11 125.7 . . ?
C10 C11 H11 125.7 . . ?
Fe C11 H11 127.5 . . ?
C11 C12 C13 108.7(3) . . ?
C11 C12 Fe 69.09(18) . . ?
C13 C12 Fe 70.14(18) . . ?
C11 C12 H12 125.6 . . ?
C13 C12 H12 125.6 . . ?
Fe C12 H12 126.7 . . ?
C12 C13 C14 107.4(3) . . ?
C12 C13 Fe 69.38(18) . . ?
C14 C13 Fe 68.30(17) . . ?
C12 C13 H13 126.3 . . ?
C14 C13 H13 126.3 . . ?
Fe C13 H13 127.6 . . ?
N1 C14 C10 122.6(3) . . ?
N1 C14 C13 128.8(3) . . ?
C10 C14 C13 108.6(3) . . ?
N1 C14 Fe 124.6(2) . . ?
C10 C14 Fe 68.09(16) . . ?
C13 C14 Fe 70.67(17) . . ?
C15 N1 C14 117.2(3) . . ?
N1 C15 C16 121.8(3) . . ?
N1 C15 H15 119.1 . . ?
C16 C15 H15 119.1 . . ?
C21 C16 C17 119.5(3) . . ?
C21 C16 C15 121.6(3) . . ?
C17 C16 C15 118.9(4) . . ?
C18 C17 C16 120.2(5) . . ?
C18 C17 H17 119.9 . . ?
C16 C17 H17 119.9 . . ?
C19 C18 C17 120.1(4) . . ?
C19 C18 H18 119.9 . . ?
C17 C18 H18 119.9 . . ?
C18 C19 C20 120.4(4) . . ?
C18 C19 H19 119.8 . . ?
C20 C19 H19 119.8 . . ?
C19 C20 C21 119.8(5) . . ?
C19 C20 H20 120.1 . . ?
C21 C20 H20 120.1 . . ?
C16 C21 C20 119.8(4) . . ?
C16 C21 H21 120.1 . . ?
C20 C21 H21 120.1 . . ?

loop_
_geom_bond_atom_site_label_1
_geom_bond_atom_site_label_2
_geom_bond_distance
_geom_bond_site_symmetry_2
_geom_bond_publ_flag
Fe C10 1.998(3) . ?
Fe C1 2.015(3) . ?
Fe C5 2.021(3) . ?
Fe C14 2.028(3) . ?
Fe C11 2.031(3) . ?
Fe C2 2.038(3) . ?
Fe C12 2.049(3) . ?
Fe C4 2.056(3) . ?
Fe C13 2.059(3) . ?
Fe C3 2.060(3) . ?
Cl1 C9 1.832(3) . ?
C1 C5 1.420(4) . ?
C1 C2 1.435(4) . ?
C1 C6 1.513(5) . ?
C2 C3 1.422(5) . ?
C2 H2 0.9400 . ?
C3 C4 1.418(5) . ?
C3 H3 0.9400 . ?
C4 C5 1.423(5) . ?
C4 H4 0.9400 . ?
C5 H5 0.9400 . ?
C6 C7 1.523(4) . ?
C6 C8 1.543(4) . ?
C6 H6 0.9900 . ?
C7 H7A 0.9700 . ?
C7 H7B 0.9700 . ?
C7 H7C 0.9700 . ?
C8 C9 1.525(4) . ?
C8 H8A 0.9800 . ?
C8 H8B 0.9800 . ?
C9 C10 1.490(4) . ?
C9 H9 0.9900 . ?
C10 C14 1.431(4) . ?
C10 C11 1.438(4) . ?
C11 C12 1.410(5) . ?
C11 H11 0.9400 . ?
C12 C13 1.421(4) . ?
C12 H12 0.9400 . ?
C13 C14 1.433(4) . ?
C13 H13 0.9400 . ?
C14 N1 1.415(4) . ?
N1 C15 1.274(4) . ?
C15 C16 1.468(4) . ?
C15 H15 0.9400 . ?
C16 C21 1.385(5) . ?
C16 C17 1.387(5) . ?
C17 C18 1.387(6) . ?
C17 H17 0.9400 . ?
C18 C19 1.362(7) . ?
C18 H18 0.9400 . ?
C19 C20 1.387(7) . ?
C19 H19 0.9400 . ?
C20 C21 1.391(5) . ?
C20 H20 0.9400 . ?
C21 H21 0.9400 . ?

loop_
_geom_torsion_atom_site_label_1
_geom_torsion_atom_site_label_2
_geom_torsion_atom_site_label_3
_geom_torsion_atom_site_label_4
_geom_torsion
_geom_torsion_site_symmetry_1
_geom_torsion_site_symmetry_2
_geom_torsion_site_symmetry_3
_geom_torsion_site_symmetry_4
_geom_torsion_publ_flag
C10 Fe C1 C5 117.4(2) . . . . ?
C14 Fe C1 C5 78.0(2) . . . . ?
C11 Fe C1 C5 156.92(19) . . . . ?
C2 Fe C1 C5 -117.2(3) . . . . ?
C12 Fe C1 C5 175.4(3) . . . . ?
C4 Fe C1 C5 -37.0(2) . . . . ?
C13 Fe C1 C5 59.4(4) . . . . ?
C3 Fe C1 C5 -80.2(2) . . . . ?
C10 Fe C1 C2 -125.46(19) . . . . ?
C5 Fe C1 C2 117.2(3) . . . . ?
C14 Fe C1 C2 -164.85(19) . . . . ?
C11 Fe C1 C2 -85.9(2) . . . . ?
C12 Fe C1 C2 -67.4(4) . . . . ?
C4 Fe C1 C2 80.2(2) . . . . ?
C13 Fe C1 C2 176.6(3) . . . . ?
C3 Fe C1 C2 37.0(2) . . . . ?
C10 Fe C1 C6 -3.5(3) . . . . ?
C5 Fe C1 C6 -120.8(3) . . . . ?
C14 Fe C1 C6 -42.9(3) . . . . ?
C11 Fe C1 C6 36.1(3) . . . . ?
C2 Fe C1 C6 122.0(3) . . . . ?
C12 Fe C1 C6 54.6(4) . . . . ?
C4 Fe C1 C6 -157.8(3) . . . . ?
C13 Fe C1 C6 -61.4(4) . . . . ?
C3 Fe C1 C6 159.0(3) . . . . ?
C5 C1 C2 C3 1.1(4) . . . . ?
C6 C1 C2 C3 -175.1(3) . . . . ?
Fe C1 C2 C3 -59.3(2) . . . . ?
C5 C1 C2 Fe 60.4(2) . . . . ?
C6 C1 C2 Fe -115.7(3) . . . . ?
C10 Fe C2 C3 -172.5(2) . . . . ?
C1 Fe C2 C3 120.1(3) . . . . ?
C5 Fe C2 C3 81.1(2) . . . . ?
C14 Fe C2 C3 154.1(3) . . . . ?
C11 Fe C2 C3 -128.6(2) . . . . ?
C12 Fe C2 C3 -87.7(2) . . . . ?
C4 Fe C2 C3 37.0(2) . . . . ?
C13 Fe C2 C3 -55.4(5) . . . . ?
C10 Fe C2 C1 67.4(2) . . . . ?
C5 Fe C2 C1 -38.99(19) . . . . ?
C14 Fe C2 C1 34.0(4) . . . . ?
C11 Fe C2 C1 111.3(2) . . . . ?
C12 Fe C2 C1 152.20(19) . . . . ?
C4 Fe C2 C1 -83.0(2) . . . . ?
C13 Fe C2 C1 -175.5(4) . . . . ?
C3 Fe C2 C1 -120.1(3) . . . . ?
C1 C2 C3 C4 -0.8(4) . . . . ?
Fe C2 C3 C4 -58.8(2) . . . . ?
C1 C2 C3 Fe 58.0(2) . . . . ?
C10 Fe C3 C4 138.6(4) . . . . ?
C1 Fe C3 C4 82.2(2) . . . . ?
C5 Fe C3 C4 37.9(2) . . . . ?
C14 Fe C3 C4 -29.3(5) . . . . ?
C11 Fe C3 C4 -169.1(2) . . . . ?
C2 Fe C3 C4 120.0(3) . . . . ?
C12 Fe C3 C4 -123.9(2) . . . . ?
C13 Fe C3 C4 -78.5(3) . . . . ?
C10 Fe C3 C2 18.6(5) . . . . ?
C1 Fe C3 C2 -37.8(2) . . . . ?
C5 Fe C3 C2 -82.1(2) . . . . ?
C14 Fe C3 C2 -149.3(3) . . . . ?
C11 Fe C3 C2 70.9(3) . . . . ?
C12 Fe C3 C2 116.1(2) . . . . ?
C4 Fe C3 C2 -120.0(3) . . . . ?
C13 Fe C3 C2 161.5(2) . . . . ?
C2 C3 C4 C5 0.1(4) . . . . ?
Fe C3 C4 C5 -58.2(2) . . . . ?
C2 C3 C4 Fe 58.3(2) . . . . ?
C10 Fe C4 C3 -149.3(3) . . . . ?
C1 Fe C4 C3 -81.9(2) . . . . ?
C5 Fe C4 C3 -119.2(3) . . . . ?
C14 Fe C4 C3 168.3(2) . . . . ?
C11 Fe C4 C3 37.3(7) . . . . ?
C2 Fe C4 C3 -37.3(2) . . . . ?
C12 Fe C4 C3 81.2(3) . . . . ?
C13 Fe C4 C3 123.5(2) . . . . ?
C10 Fe C4 C5 -30.1(4) . . . . ?
C1 Fe C4 C5 37.32(19) . . . . ?
C14 Fe C4 C5 -72.5(2) . . . . ?
C11 Fe C4 C5 156.5(5) . . . . ?
C2 Fe C4 C5 81.9(2) . . . . ?
C12 Fe C4 C5 -159.5(2) . . . . ?
C13 Fe C4 C5 -117.2(2) . . . . ?
C3 Fe C4 C5 119.2(3) . . . . ?
C2 C1 C5 C4 -1.1(4) . . . . ?
C6 C1 C5 C4 175.1(3) . . . . ?
Fe C1 C5 C4 59.7(2) . . . . ?
C2 C1 C5 Fe -60.8(2) . . . . ?
C6 C1 C5 Fe 115.5(3) . . . . ?
C3 C4 C5 C1 0.6(4) . . . . ?
Fe C4 C5 C1 -58.6(2) . . . . ?
C3 C4 C5 Fe 59.2(2) . . . . ?
C10 Fe C5 C1 -74.3(2) . . . . ?
C14 Fe C5 C1 -116.63(19) . . . . ?
C11 Fe C5 C1 -47.6(4) . . . . ?
C2 Fe C5 C1 39.24(19) . . . . ?
C12 Fe C5 C1 -173.6(4) . . . . ?
C4 Fe C5 C1 120.5(3) . . . . ?
C13 Fe C5 C1 -155.38(18) . . . . ?
C3 Fe C5 C1 83.1(2) . . . . ?
C10 Fe C5 C4 165.3(2) . . . . ?
C1 Fe C5 C4 -120.5(3) . . . . ?
C14 Fe C5 C4 122.9(2) . . . . ?
C11 Fe C5 C4 -168.1(3) . . . . ?
C2 Fe C5 C4 -81.2(2) . . . . ?
C12 Fe C5 C4 66.0(5) . . . . ?
C13 Fe C5 C4 84.2(2) . . . . ?
C3 Fe C5 C4 -37.4(2) . . . . ?
C5 C1 C6 C7 179.1(3) . . . . ?
C2 C1 C6 C7 -5.4(5) . . . . ?
Fe C1 C6 C7 -93.7(3) . . . . ?
C5 C1 C6 C8 -53.1(4) . . . . ?
C2 C1 C6 C8 122.3(3) . . . . ?
Fe C1 C6 C8 34.0(3) . . . . ?
C1 C6 C8 C9 -67.8(3) . . . . ?
C7 C6 C8 C9 59.8(4) . . . . ?
C6 C8 C9 C10 66.6(4) . . . . ?
C6 C8 C9 Cl1 -170.9(2) . . . . ?
C8 C9 C10 C14 58.6(4) . . . . ?
Cl1 C9 C10 C14 -64.2(4) . . . . ?
C8 C9 C10 C11 -117.6(3) . . . . ?
Cl1 C9 C10 C11 119.6(3) . . . . ?
C8 C9 C10 Fe -30.0(3) . . . . ?
Cl1 C9 C10 Fe -152.69(16) . . . . ?
C1 Fe C10 C14 -121.57(17) . . . . ?
C5 Fe C10 C14 -81.73(19) . . . . ?
C11 Fe C10 C14 116.9(3) . . . . ?
C2 Fe C10 C14 -159.75(18) . . . . ?
C12 Fe C10 C14 80.36(19) . . . . ?
C4 Fe C10 C14 -60.7(3) . . . . ?
C13 Fe C10 C14 37.10(17) . . . . ?
C3 Fe C10 C14 -173.5(3) . . . . ?
C1 Fe C10 C11 121.56(19) . . . . ?
C5 Fe C10 C11 161.40(19) . . . . ?
C14 Fe C10 C11 -116.9(3) . . . . ?
C2 Fe C10 C11 83.4(2) . . . . ?
C12 Fe C10 C11 -36.51(19) . . . . ?
C4 Fe C10 C11 -177.6(3) . . . . ?
C13 Fe C10 C11 -79.8(2) . . . . ?
C3 Fe C10 C11 69.6(4) . . . . ?
C1 Fe C10 C9 0.9(3) . . . . ?
C5 Fe C10 C9 40.7(3) . . . . ?
C14 Fe C10 C9 122.4(3) . . . . ?
C11 Fe C10 C9 -120.7(3) . . . . ?
C2 Fe C10 C9 -37.3(3) . . . . ?
C12 Fe C10 C9 -157.2(3) . . . . ?
C4 Fe C10 C9 61.7(4) . . . . ?
C13 Fe C10 C9 159.5(3) . . . . ?
C3 Fe C10 C9 -51.1(5) . . . . ?
C14 C10 C11 C12 -2.4(3) . . . . ?
C9 C10 C11 C12 174.5(3) . . . . ?
Fe C10 C11 C12 58.8(2) . . . . ?
C14 C10 C11 Fe -61.2(2) . . . . ?
C9 C10 C11 Fe 115.6(3) . . . . ?
C10 Fe C11 C12 -120.6(3) . . . . ?
C1 Fe C11 C12 168.34(18) . . . . ?
C5 Fe C11 C12 -158.6(3) . . . . ?
C14 Fe C11 C12 -81.3(2) . . . . ?
C2 Fe C11 C12 124.6(2) . . . . ?
C4 Fe C11 C12 54.8(6) . . . . ?
C13 Fe C11 C12 -37.10(18) . . . . ?
C3 Fe C11 C12 84.5(2) . . . . ?
C1 Fe C11 C10 -71.0(2) . . . . ?
C5 Fe C11 C10 -38.0(4) . . . . ?
C14 Fe C11 C10 39.39(17) . . . . ?
C2 Fe C11 C10 -114.78(19) . . . . ?
C12 Fe C11 C10 120.6(3) . . . . ?
C4 Fe C11 C10 175.4(5) . . . . ?
C13 Fe C11 C10 83.55(19) . . . . ?
C3 Fe C11 C10 -154.87(19) . . . . ?
C10 C11 C12 C13 1.9(4) . . . . ?
Fe C11 C12 C13 59.1(2) . . . . ?
C10 C11 C12 Fe -57.3(2) . . . . ?
C10 Fe C12 C11 37.69(18) . . . . ?
C1 Fe C12 C11 -25.9(4) . . . . ?
C5 Fe C12 C11 143.8(4) . . . . ?
C14 Fe C12 C11 82.4(2) . . . . ?
C2 Fe C12 C11 -74.4(2) . . . . ?
C4 Fe C12 C11 -164.75(19) . . . . ?
C13 Fe C12 C11 120.2(3) . . . . ?
C3 Fe C12 C11 -120.1(2) . . . . ?
C10 Fe C12 C13 -82.5(2) . . . . ?
C1 Fe C12 C13 -146.1(3) . . . . ?
C5 Fe C12 C13 23.6(6) . . . . ?
C14 Fe C12 C13 -37.82(19) . . . . ?
C11 Fe C12 C13 -120.2(3) . . . . ?
C2 Fe C12 C13 165.43(19) . . . . ?
C4 Fe C12 C13 75.1(2) . . . . ?
C3 Fe C12 C13 119.7(2) . . . . ?
C11 C12 C13 C14 -0.6(4) . . . . ?
Fe C12 C13 C14 57.9(2) . . . . ?
C11 C12 C13 Fe -58.5(2) . . . . ?
C10 Fe C13 C12 81.9(2) . . . . ?
C1 Fe C13 C12 145.2(3) . . . . ?
C5 Fe C13 C12 -171.9(2) . . . . ?
C14 Fe C13 C12 119.5(3) . . . . ?
C11 Fe C13 C12 37.06(19) . . . . ?
C2 Fe C13 C12 -42.2(5) . . . . ?
C4 Fe C13 C12 -127.6(2) . . . . ?
C3 Fe C13 C12 -84.8(2) . . . . ?
C10 Fe C13 C14 -37.63(17) . . . . ?
C1 Fe C13 C14 25.6(4) . . . . ?
C5 Fe C13 C14 68.5(2) . . . . ?
C11 Fe C13 C14 -82.47(19) . . . . ?
C2 Fe C13 C14 -161.8(4) . . . . ?
C12 Fe C13 C14 -119.5(3) . . . . ?
C4 Fe C13 C14 112.8(2) . . . . ?
C3 Fe C13 C14 155.68(19) . . . . ?
C11 C10 C14 N1 179.3(3) . . . . ?
C9 C10 C14 N1 2.5(5) . . . . ?
Fe C10 C14 N1 118.0(3) . . . . ?
C11 C10 C14 C13 2.0(3) . . . . ?
C9 C10 C14 C13 -174.8(3) . . . . ?
Fe C10 C14 C13 -59.2(2) . . . . ?
C11 C10 C14 Fe 61.3(2) . . . . ?
C9 C10 C14 Fe -115.5(3) . . . . ?
C12 C13 C14 N1 -177.9(3) . . . . ?
Fe C13 C14 N1 -119.4(3) . . . . ?
C12 C13 C14 C10 -0.9(4) . . . . ?
Fe C13 C14 C10 57.6(2) . . . . ?
C12 C13 C14 Fe -58.6(2) . . . . ?
C10 Fe C14 N1 -115.3(3) . . . . ?
C1 Fe C14 N1 -44.4(3) . . . . ?
C5 Fe C14 N1 -3.1(3) . . . . ?
C11 Fe C14 N1 -154.9(3) . . . . ?
C2 Fe C14 N1 -68.9(4) . . . . ?
C12 Fe C14 N1 161.7(3) . . . . ?
C4 Fe C14 N1 36.6(3) . . . . ?
C13 Fe C14 N1 124.3(3) . . . . ?
C3 Fe C14 N1 58.2(5) . . . . ?
C1 Fe C14 C10 70.9(2) . . . . ?
C5 Fe C14 C10 112.22(18) . . . . ?
C11 Fe C14 C10 -39.53(17) . . . . ?
C2 Fe C14 C10 46.4(4) . . . . ?
C12 Fe C14 C10 -83.02(19) . . . . ?
C4 Fe C14 C10 151.93(19) . . . . ?
C13 Fe C14 C10 -120.3(3) . . . . ?
C3 Fe C14 C10 173.5(4) . . . . ?
C10 Fe C14 C13 120.3(3) . . . . ?
C1 Fe C14 C13 -168.73(18) . . . . ?
C5 Fe C14 C13 -127.4(2) . . . . ?
C11 Fe C14 C13 80.8(2) . . . . ?
C2 Fe C14 C13 166.8(3) . . . . ?
C12 Fe C14 C13 37.32(19) . . . . ?
C4 Fe C14 C13 -87.7(2) . . . . ?
C3 Fe C14 C13 -66.1(4) . . . . ?
C10 C14 N1 C15 150.6(3) . . . . ?
C13 C14 N1 C15 -32.8(5) . . . . ?
Fe C14 N1 C15 -125.0(3) . . . . ?
C14 N1 C15 C16 178.0(3) . . . . ?
N1 C15 C16 C21 -6.9(5) . . . . ?
N1 C15 C16 C17 172.7(3) . . . . ?
C21 C16 C17 C18 -1.3(6) . . . . ?
C15 C16 C17 C18 179.1(4) . . . . ?
C16 C17 C18 C19 -0.5(7) . . . . ?
C17 C18 C19 C20 2.4(7) . . . . ?
C18 C19 C20 C21 -2.5(7) . . . . ?
C17 C16 C21 C20 1.1(6) . . . . ?
C15 C16 C21 C20 -179.3(3) . . . . ?
C19 C20 C21 C16 0.7(6) . . . . ?
